data_1527084
loop_
_publ_author_name
'Andresen, A.F.'

_publ_section_title
;
 The magnetic structure of Cr2 Te3, Cr3 Te4, and Cr5 Te6
;
_journal_name_full 'Acta Chemica Scandinavica (1-27,1973-42,1988)'
_journal_page_first 3495
_journal_page_last 3509
_journal_volume 24
_journal_year 1970
_chemical_formula_sum 'Cr2 Te3'
_space_group_IT_number 163
_symmetry_space_group_name_Hall '-P 3 2c'
_symmetry_space_group_name_H-M 'P -3 1 c'
_cell_angle_alpha 90
_cell_angle_beta 90
_cell_angle_gamma 120
_cell_formula_units_Z 4
_cell_length_a 6.814
_cell_length_b 6.814
_cell_length_c 12.073
_cell_volume 485.456
_citation_journal_id_ASTM ACSAA4
_cod_data_source_file Andresen_ACSAA4_1970_1201.cif
_cod_data_source_block Cr2Te3
_cod_original_cell_volume 485.4563
_cod_database_code 1527084

loop_
_symmetry_equiv_pos_as_xyz
x,y,z
-y,x-y,z
-x+y,-x,z
-y,-x,-z+1/2
x,x-y,-z+1/2
-x+y,y,-z+1/2
-x,-y,-z
y,-x+y,-z
x-y,x,-z
y,x,z-1/2
-x,-x+y,z-1/2
x-y,-y,z-1/2

loop_
_atom_site_label
_atom_site_type_symbol
_atom_site_fract_x
_atom_site_fract_y
_atom_site_fract_z
_atom_site_occupancy
_atom_site_U_iso_or_equiv
Cr1 Cr+3 0.3333 0.6667 0.25 1 0.0
Cr2 Cr+3 0 0 0 1 0.0
Cr3 Cr+3 0.3333 0.6667 0 1 0.0
Te1 Te-2 0.34 0.003 0.372 1 0.0
